data_4332539
loop_
_publ_author_name
'Wu, Gang'
'Wang, Xiao-Feng'
'Okamura, Taka-aki'
'Sun, Wei-Yin'
'Ueyama, Norikazu'

_publ_section_title
;
 Syntheses, Structures, and Photoluminescence Properties of Metal(II)
 Halide Complexes with Pyridine-Containing Flexible Tripodal Ligands
;
_journal_issue 21
_journal_name_full 'Inorganic Chemistry'
_journal_page_first 8523
_journal_page_last 8532
_journal_paper_doi 10.1021/ic060493u
_journal_volume 45
_journal_year 2006
_chemical_formula_moiety 'C25 H27 Cl2 N3 O5 Zn '
_chemical_formula_sum 'C25 H27 Cl2 N3 O5 Zn'
_chemical_formula_weight 585.77
_chemical_name_systematic
; 
[Zn(L3)Cl2]-MeOH-H2O 
;
_space_group_IT_number 2
_symmetry_cell_setting triclinic
_symmetry_Int_Tables_number 2
_symmetry_space_group_name_Hall '-P 1'
_symmetry_space_group_name_H-M 'P -1'
_atom_sites_solution_hydrogens geom
_atom_sites_solution_primary direct
_atom_sites_solution_secondary difmap
_audit_creation_date 'Mon Feb  9 19:03:56 2004'
_audit_creation_method SHELXL-97
_cell_angle_alpha 79.979(18)
_cell_angle_beta 78.027(15)
_cell_angle_gamma 83.597(19)
_cell_formula_units_Z 2
_cell_length_a 8.902(5)
_cell_length_b 10.740(7)
_cell_length_c 14.633(7)
_cell_measurement_reflns_used 10480
_cell_measurement_temperature 200
_cell_measurement_theta_max 27.4
_cell_measurement_theta_min 3.2
_cell_volume 1343.6(13)
_computing_structure_refinement 'SHELXL-97 (Sheldrick, 1997)'
_computing_structure_solution 'SIR92 (Altomare et al., 1994)'
_diffrn_ambient_temperature 200
_diffrn_detector_area_resol_mean 10.00
_diffrn_measured_fraction_theta_full 0.995
_diffrn_measured_fraction_theta_max 0.995
_diffrn_measurement_device_type 'Rigaku RAXIS-RAPID Imaging Plate'
_diffrn_measurement_method \w
_diffrn_radiation_monochromator graphite
_diffrn_radiation_source 'fine-focus sealed tube'
_diffrn_radiation_type MoK\a
_diffrn_radiation_wavelength 0.71075
_diffrn_reflns_av_R_equivalents 0.0359
_diffrn_reflns_av_sigmaI/netI 0.0676
_diffrn_reflns_limit_h_max 11
_diffrn_reflns_limit_h_min -11
_diffrn_reflns_limit_k_max 13
_diffrn_reflns_limit_k_min -13
_diffrn_reflns_limit_l_max 18
_diffrn_reflns_limit_l_min -18
_diffrn_reflns_number 13329
_diffrn_reflns_theta_full 27.43
_diffrn_reflns_theta_max 27.43
_diffrn_reflns_theta_min 3.15
_exptl_absorpt_coefficient_mu 1.152
_exptl_absorpt_correction_T_max 0.944
_exptl_absorpt_correction_T_min 0.813
_exptl_absorpt_correction_type multi-scan
_exptl_absorpt_process_details '(Higashi, 1995)'
_exptl_crystal_colour yellow
_exptl_crystal_density_diffrn 1.448
_exptl_crystal_density_method 'not measured'
_exptl_crystal_description platelet
_exptl_crystal_F_000 604
_exptl_crystal_size_max 0.200
_exptl_crystal_size_mid 0.150
_exptl_crystal_size_min 0.050
_refine_diff_density_max 0.274
_refine_diff_density_min -0.324
_refine_diff_density_rms 0.059
_refine_ls_extinction_method none
_refine_ls_goodness_of_fit_ref 0.871
_refine_ls_hydrogen_treatment mixed
_refine_ls_matrix_type full
_refine_ls_number_parameters 335
_refine_ls_number_reflns 6097
_refine_ls_number_restraints 0
_refine_ls_restrained_S_all 0.871
_refine_ls_R_factor_all 0.0450
_refine_ls_R_factor_gt 0.0289
_refine_ls_shift/su_max 0.001
_refine_ls_shift/su_mean 0.000
_refine_ls_structure_factor_coef Fsqd
_refine_ls_weighting_details 'calc w=1/[\s^2^(Fo^2^)+(0.0213P)^2^+0.0000P] where P=(Fo^2^+2Fc^2^)/3'
_refine_ls_weighting_scheme calc
_refine_ls_wR_factor_gt 0.0530
_refine_ls_wR_factor_ref 0.0555
_reflns_number_gt 4221
_reflns_number_total 6097
_reflns_threshold_expression I>2\s(I)
_cod_data_source_file ic060493usup1.cif
_cod_data_source_block 1
_cod_original_sg_symbol_Hall '-P 1         '
_cod_original_sg_symbol_H-M 'P -1         '
_cod_database_code 4332539

loop_
_symmetry_equiv_pos_as_xyz
'x, y, z'
'-x, -y, -z'

loop_
_atom_site_label
_atom_site_type_symbol
_atom_site_fract_x
_atom_site_fract_y
_atom_site_fract_z
_atom_site_U_iso_or_equiv
_atom_site_adp_type
_atom_site_occupancy
_atom_site_symmetry_multiplicity
_atom_site_calc_flag
_atom_site_refinement_flags
Zn1 Zn 0.71133(2) 0.00314(2) 0.252177(14) 0.02436(7) Uani 1 1 d .
Cl1 Cl 0.81852(5) 0.13332(5) 0.12531(3) 0.03561(12) Uani 1 1 d .
Cl2 Cl 0.76003(6) 0.01235(5) 0.39424(3) 0.03792(13) Uani 1 1 d .
O1 O 0.33756(13) 0.10030(11) -0.00143(8) 0.0255(3) Uani 1 1 d .
O3 O 0.08154(13) 0.48281(11) 0.09515(8) 0.0261(3) Uani 1 1 d .
O5 O 0.52807(13) 0.48163(11) -0.16053(8) 0.0284(3) Uani 1 1 d .
O11 O 0.3532(2) 0.6928(2) 0.42166(15) 0.0860(7) Uani 1 1 d .
H25 H 0.299(3) 0.693(3) 0.478(2) 0.103 Uiso 1 1 d .
O12 O 0.17750(17) 0.69907(15) 0.60147(12) 0.0490(4) Uani 1 1 d .
H26 H 0.185(3) 0.778(2) 0.6009(16) 0.059 Uiso 1 1 d .
H27 H 0.084(3) 0.689(2) 0.6069(16) 0.059 Uiso 1 1 d .
N11 N 0.47969(16) 0.01641(13) 0.25801(10) 0.0240(3) Uani 1 1 d .
N31 N -0.22939(16) 0.81829(13) 0.23237(10) 0.0238(3) Uani 1 1 d .
N51 N 0.86180(18) 0.67439(16) -0.37856(11) 0.0373(4) Uani 1 1 d .
C1 C 0.32140(19) 0.23021(16) -0.00714(11) 0.0214(4) Uani 1 1 d .
C2 C 0.20477(19) 0.29530(16) 0.04924(11) 0.0216(4) Uani 1 1 d .
H1 H 0.1301 0.2512 0.0959 0.026 Uiso 1 1 calc R
C3 C 0.20059(19) 0.42684(16) 0.03530(11) 0.0221(4) Uani 1 1 d .
C4 C 0.30607(19) 0.49440(16) -0.03232(11) 0.0226(4) Uani 1 1 d .
H2 H 0.3011 0.5844 -0.0404 0.027 Uiso 1 1 calc R
C5 C 0.42050(19) 0.42582(17) -0.08855(11) 0.0226(4) Uani 1 1 d .
C6 C 0.43041(19) 0.29445(16) -0.07543(11) 0.0230(4) Uani 1 1 d .
H3 H 0.5109 0.2490 -0.1127 0.028 Uiso 1 1 calc R
C11 C 0.2380(2) 0.02734(16) 0.07347(12) 0.0260(4) Uani 1 1 d .
H4 H 0.2441 -0.0607 0.0605 0.031 Uiso 1 1 calc R
H5 H 0.1304 0.0636 0.0753 0.031 Uiso 1 1 calc R
C12 C 0.43298(19) 0.02304(16) 0.17566(12) 0.0239(4) Uani 1 1 d .
H6 H 0.5089 0.0263 0.1193 0.029 Uiso 1 1 calc R
C13 C 0.28022(19) 0.02543(15) 0.16846(12) 0.0227(4) Uani 1 1 d .
C14 C 0.1710(2) 0.02129(17) 0.25193(12) 0.0298(4) Uani 1 1 d .
H7 H 0.0646 0.0233 0.2504 0.036 Uiso 1 1 calc R
C15 C 0.2180(2) 0.01431(18) 0.33702(13) 0.0336(5) Uani 1 1 d .
H8 H 0.1441 0.0119 0.3943 0.040 Uiso 1 1 calc R
C16 C 0.3727(2) 0.01082(16) 0.33836(12) 0.0274(4) Uani 1 1 d .
H9 H 0.4047 0.0043 0.3972 0.033 Uiso 1 1 calc R
C31 C 0.07939(19) 0.61596(16) 0.09520(12) 0.0258(4) Uani 1 1 d .
H10 H 0.0718 0.6635 0.0318 0.031 Uiso 1 1 calc R
H11 H 0.1748 0.6362 0.1123 0.031 Uiso 1 1 calc R
C32 C -0.10628(18) 0.77876(16) 0.17031(11) 0.0232(4) Uani 1 1 d .
H12 H -0.0488 0.8406 0.1267 0.028 Uiso 1 1 calc R
C33 C -0.06023(19) 0.65134(16) 0.16764(11) 0.0224(4) Uani 1 1 d .
C34 C -0.1439(2) 0.56264(17) 0.23181(12) 0.0300(5) Uani 1 1 d .
H13 H -0.1142 0.4748 0.2326 0.036 Uiso 1 1 calc R
C35 C -0.2713(2) 0.60209(18) 0.29503(13) 0.0345(5) Uani 1 1 d .
H14 H -0.3305 0.5421 0.3393 0.041 Uiso 1 1 calc R
C36 C -0.3104(2) 0.73049(18) 0.29233(12) 0.0289(4) Uani 1 1 d .
H15 H -0.3989 0.7575 0.3350 0.035 Uiso 1 1 calc R
C51 C 0.5132(2) 0.61759(16) -0.18492(12) 0.0286(4) Uani 1 1 d .
H16 H 0.5486 0.6578 -0.1380 0.034 Uiso 1 1 calc R
H17 H 0.4042 0.6479 -0.1859 0.034 Uiso 1 1 calc R
C52 C 0.7687(2) 0.64998(17) -0.29366(13) 0.0293(4) Uani 1 1 d .
H18 H 0.8143 0.6312 -0.2391 0.035 Uiso 1 1 calc R
C53 C 0.6109(2) 0.65058(16) -0.28114(12) 0.0256(4) Uani 1 1 d .
C54 C 0.5447(2) 0.6786(2) -0.36049(13) 0.0379(5) Uani 1 1 d .
H19 H 0.4364 0.6796 -0.3548 0.046 Uiso 1 1 calc R
C55 C 0.6383(3) 0.7051(2) -0.44792(14) 0.0526(6) Uani 1 1 d .
H20 H 0.5956 0.7258 -0.5035 0.063 Uiso 1 1 calc R
C56 C 0.7944(3) 0.7011(2) -0.45319(15) 0.0470(6) Uani 1 1 d .
H21 H 0.8580 0.7185 -0.5139 0.056 Uiso 1 1 calc R
C101 C 0.2576(4) 0.6673(3) 0.3640(2) 0.0858(10) Uani 1 1 d .
H22 H 0.2119 0.5869 0.3909 0.103 Uiso 1 1 calc R
H23 H 0.3181 0.6613 0.3006 0.103 Uiso 1 1 calc R
H24 H 0.1756 0.7358 0.3600 0.103 Uiso 1 1 calc R

loop_
_atom_site_aniso_label
_atom_site_aniso_U_11
_atom_site_aniso_U_22
_atom_site_aniso_U_33
_atom_site_aniso_U_23
_atom_site_aniso_U_13
_atom_site_aniso_U_12
Zn1 0.02188(11) 0.02296(12) 0.02710(12) -0.00536(9) -0.00211(9) 0.00057(9)
Cl1 0.0291(3) 0.0330(3) 0.0385(3) 0.0044(2) 0.0002(2) -0.0038(2)
Cl2 0.0468(3) 0.0399(3) 0.0297(3) -0.0082(2) -0.0091(2) -0.0071(2)
O1 0.0294(7) 0.0190(7) 0.0249(6) -0.0035(5) 0.0013(5) -0.0006(5)
O3 0.0259(6) 0.0210(7) 0.0261(7) -0.0055(5) 0.0070(5) 0.0018(5)
O5 0.0283(7) 0.0228(7) 0.0271(7) -0.0013(6) 0.0080(6) -0.0006(5)
O11 0.0567(12) 0.1226(18) 0.0731(14) -0.0264(14) 0.0199(10) -0.0271(12)
O12 0.0328(8) 0.0412(9) 0.0722(11) -0.0076(9) -0.0065(8) -0.0074(8)
N11 0.0219(8) 0.0221(8) 0.0257(8) -0.0042(7) -0.0009(7) 0.0015(6)
N31 0.0230(8) 0.0237(8) 0.0233(8) -0.0057(7) -0.0001(7) -0.0003(7)
N51 0.0327(9) 0.0404(11) 0.0348(9) -0.0025(8) 0.0027(8) -0.0087(8)
C1 0.0259(9) 0.0187(9) 0.0204(9) -0.0031(8) -0.0072(8) 0.0004(8)
C2 0.0204(9) 0.0225(10) 0.0199(9) -0.0017(8) -0.0003(7) -0.0017(7)
C3 0.0214(9) 0.0253(10) 0.0190(9) -0.0066(8) -0.0023(7) 0.0028(8)
C4 0.0248(9) 0.0195(9) 0.0220(9) -0.0045(8) -0.0022(8) 0.0020(8)
C5 0.0214(9) 0.0262(10) 0.0189(9) -0.0009(8) -0.0027(8) -0.0024(8)
C6 0.0230(9) 0.0239(10) 0.0204(9) -0.0067(8) -0.0005(8) 0.0041(8)
C11 0.0268(10) 0.0200(10) 0.0302(10) -0.0032(8) -0.0031(8) -0.0033(8)
C12 0.0240(9) 0.0221(10) 0.0222(9) -0.0053(8) 0.0032(8) 0.0007(8)
C13 0.0235(9) 0.0146(9) 0.0278(10) -0.0014(8) -0.0015(8) -0.0016(7)
C14 0.0199(9) 0.0326(11) 0.0331(11) -0.0022(9) 0.0016(8) -0.0025(8)
C15 0.0287(10) 0.0379(12) 0.0281(11) -0.0016(9) 0.0049(9) -0.0017(9)
C16 0.0306(10) 0.0260(10) 0.0222(9) -0.0019(8) -0.0005(8) 0.0009(8)
C31 0.0253(9) 0.0202(10) 0.0285(10) -0.0053(8) 0.0019(8) 0.0011(8)
C32 0.0208(9) 0.0255(10) 0.0215(9) -0.0031(8) 0.0001(8) -0.0027(8)
C33 0.0225(9) 0.0235(10) 0.0207(9) -0.0047(8) -0.0027(8) -0.0002(8)
C34 0.0353(11) 0.0209(10) 0.0305(10) -0.0032(9) -0.0002(9) 0.0000(8)
C35 0.0395(12) 0.0276(11) 0.0287(10) -0.0020(9) 0.0108(9) -0.0060(9)
C36 0.0280(10) 0.0314(11) 0.0243(10) -0.0068(9) 0.0036(8) -0.0022(8)
C51 0.0284(10) 0.0236(10) 0.0296(10) -0.0008(8) 0.0003(8) -0.0008(8)
C52 0.0290(10) 0.0301(11) 0.0269(10) 0.0010(9) -0.0044(8) -0.0049(8)
C53 0.0283(10) 0.0210(10) 0.0253(10) -0.0009(8) -0.0018(8) -0.0036(8)
C54 0.0314(11) 0.0447(13) 0.0365(12) 0.0017(10) -0.0086(9) -0.0069(10)
C55 0.0575(15) 0.0725(18) 0.0264(11) 0.0061(11) -0.0138(11) -0.0097(13)
C56 0.0487(14) 0.0555(15) 0.0289(11) 0.0037(11) 0.0055(10) -0.0104(11)
C101 0.106(3) 0.063(2) 0.084(2) -0.0292(18) 0.009(2) -0.0101(17)

loop_
_atom_type_symbol
_atom_type_description
_atom_type_scat_dispersion_real
_atom_type_scat_dispersion_imag
_atom_type_scat_source
Zn Zn 0.2839 1.4301 'International Tables Vol C Tables 4.2.6.8 and 6.1.1.4'
Cl Cl 0.1484 0.1585 'International Tables Vol C Tables 4.2.6.8 and 6.1.1.4'
O O 0.0106 0.0060 'International Tables Vol C Tables 4.2.6.8 and 6.1.1.4'
N N 0.0061 0.0033 'International Tables Vol C Tables 4.2.6.8 and 6.1.1.4'
C C 0.0033 0.0016 'International Tables Vol C Tables 4.2.6.8 and 6.1.1.4'
H H 0.0000 0.0000 'International Tables Vol C Tables 4.2.6.8 and 6.1.1.4'

loop_
_geom_angle_atom_site_label_1
_geom_angle_atom_site_label_2
_geom_angle_atom_site_label_3
_geom_angle
_geom_angle_site_symmetry_1
_geom_angle_site_symmetry_3
N11 Zn1 N31 101.52(6) . 1_645
N11 Zn1 Cl1 108.60(5) . .
N31 Zn1 Cl1 109.85(5) 1_645 .
N11 Zn1 Cl2 109.92(4) . .
N31 Zn1 Cl2 104.97(5) 1_645 .
Cl1 Zn1 Cl2 120.33(4) . .
C1 O1 C11 117.89(12) . .
C3 O3 C31 117.95(13) . .
C5 O5 C51 117.96(12) . .
C101 O11 H25 108(2) . .
H26 O12 H27 107(2) . .
C12 N11 C16 118.60(16) . .
C12 N11 Zn1 116.54(11) . .
C16 N11 Zn1 124.72(13) . .
C36 N31 C32 118.10(15) . .
C36 N31 Zn1 116.59(11) . 1_465
C32 N31 Zn1 124.95(12) . 1_465
C56 N51 C52 116.61(18) . .
O1 C1 C6 115.01(13) . .
O1 C1 C2 123.90(16) . .
C6 C1 C2 121.09(16) . .
C3 C2 C1 118.03(16) . .
C3 C2 H1 121.0 . .
C1 C2 H1 121.0 . .
C4 C3 O3 123.55(15) . .
C4 C3 C2 122.70(14) . .
O3 C3 C2 113.74(15) . .
C3 C4 C5 117.66(16) . .
C3 C4 H2 121.2 . .
C5 C4 H2 121.2 . .
O5 C5 C6 115.29(13) . .
O5 C5 C4 123.39(16) . .
C6 C5 C4 121.31(16) . .
C5 C6 C1 119.18(14) . .
C5 C6 H3 120.4 . .
C1 C6 H3 120.4 . .
O1 C11 C13 112.06(15) . .
O1 C11 H4 109.2 . .
C13 C11 H4 109.2 . .
O1 C11 H5 109.2 . .
C13 C11 H5 109.2 . .
H4 C11 H5 107.9 . .
N11 C12 C13 123.50(16) . .
N11 C12 H6 118.2 . .
C13 C12 H6 118.2 . .
C12 C13 C14 117.19(16) . .
C12 C13 C11 120.11(15) . .
C14 C13 C11 122.66(17) . .
C15 C14 C13 119.73(17) . .
C15 C14 H7 120.1 . .
C13 C14 H7 120.1 . .
C16 C15 C14 119.56(17) . .
C16 C15 H8 120.2 . .
C14 C15 H8 120.2 . .
N11 C16 C15 121.41(17) . .
N11 C16 H9 119.3 . .
C15 C16 H9 119.3 . .
O3 C31 C33 106.86(14) . .
O3 C31 H10 110.3 . .
C33 C31 H10 110.3 . .
O3 C31 H11 110.3 . .
C33 C31 H11 110.3 . .
H10 C31 H11 108.6 . .
N31 C32 C33 122.66(17) . .
N31 C32 H12 118.7 . .
C33 C32 H12 118.7 . .
C34 C33 C32 118.05(15) . .
C34 C33 C31 123.03(15) . .
C32 C33 C31 118.91(16) . .
C33 C34 C35 119.76(17) . .
C33 C34 H13 120.1 . .
C35 C34 H13 120.1 . .
C36 C35 C34 118.58(18) . .
C36 C35 H14 120.7 . .
C34 C35 H14 120.7 . .
N31 C36 C35 122.82(16) . .
N31 C36 H15 118.6 . .
C35 C36 H15 118.6 . .
O5 C51 C53 107.10(12) . .
O5 C51 H16 110.3 . .
C53 C51 H16 110.3 . .
O5 C51 H17 110.3 . .
C53 C51 H17 110.3 . .
H16 C51 H17 108.5 . .
N51 C52 C53 123.80(18) . .
N51 C52 H18 118.1 . .
C53 C52 H18 118.1 . .
C52 C53 C54 118.00(17) . .
C52 C53 C51 121.50(17) . .
C54 C53 C51 120.47(18) . .
C55 C54 C53 118.9(2) . .
C55 C54 H19 120.5 . .
C53 C54 H19 120.5 . .
C56 C55 C54 118.7(2) . .
C56 C55 H20 120.6 . .
C54 C55 H20 120.6 . .
N51 C56 C55 123.92(19) . .
N51 C56 H21 118.0 . .
C55 C56 H21 118.0 . .
O11 C101 H22 109.5 . .
O11 C101 H23 109.5 . .
H22 C101 H23 109.5 . .
O11 C101 H24 109.5 . .
H22 C101 H24 109.5 . .
H23 C101 H24 109.5 . .

loop_
_geom_bond_atom_site_label_1
_geom_bond_atom_site_label_2
_geom_bond_distance
_geom_bond_site_symmetry_2
Zn1 N11 2.0361(18) .
Zn1 N31 2.0510(18) 1_645
Zn1 Cl1 2.2295(10) .
Zn1 Cl2 2.2304(11) .
O1 C1 1.376(2) .
O1 C11 1.433(2) .
O3 C3 1.3811(18) .
O3 C31 1.428(2) .
O5 C5 1.369(2) .
O5 C51 1.439(2) .
O11 C101 1.393(3) .
O11 H25 0.86(3) .
O12 H26 0.86(2) .
O12 H27 0.84(2) .
N11 C12 1.342(2) .
N11 C16 1.348(2) .
N31 C36 1.334(2) .
N31 C32 1.350(2) .
N31 Zn1 2.0510(18) 1_465
N51 C56 1.326(3) .
N51 C52 1.344(2) .
C1 C6 1.387(2) .
C1 C2 1.390(2) .
C2 C3 1.389(2) .
C2 H1 0.9500 .
C3 C4 1.380(2) .
C4 C5 1.398(2) .
C4 H2 0.9500 .
C5 C6 1.386(2) .
C6 H3 0.9500 .
C11 C13 1.510(2) .
C11 H4 0.9900 .
C11 H5 0.9900 .
C12 C13 1.383(2) .
C12 H6 0.9500 .
C13 C14 1.392(2) .
C14 C15 1.381(3) .
C14 H7 0.9500 .
C15 C16 1.378(3) .
C15 H8 0.9500 .
C16 H9 0.9500 .
C31 C33 1.517(2) .
C31 H10 0.9900 .
C31 H11 0.9900 .
C32 C33 1.389(2) .
C32 H12 0.9500 .
C33 C34 1.379(3) .
C34 C35 1.384(2) .
C34 H13 0.9500 .
C35 C36 1.380(3) .
C35 H14 0.9500 .
C36 H15 0.9500 .
C51 C53 1.501(2) .
C51 H16 0.9900 .
C51 H17 0.9900 .
C52 C53 1.377(2) .
C52 H18 0.9500 .
C53 C54 1.382(3) .
C54 C55 1.377(3) .
C54 H19 0.9500 .
C55 C56 1.372(3) .
C55 H20 0.9500 .
C56 H21 0.9500 .
C101 H22 0.9800 .
C101 H23 0.9800 .
C101 H24 0.9800 .

loop_
_geom_torsion_atom_site_label_1
_geom_torsion_atom_site_label_2
_geom_torsion_atom_site_label_3
_geom_torsion_atom_site_label_4
_geom_torsion
_geom_torsion_site_symmetry_1
N31 Zn1 N11 C12 -74.72(13) 1_645
Cl1 Zn1 N11 C12 41.02(13) .
Cl2 Zn1 N11 C12 174.53(11) .
N31 Zn1 N11 C16 100.86(14) 1_645
Cl1 Zn1 N11 C16 -143.41(13) .
Cl2 Zn1 N11 C16 -9.89(14) .
C11 O1 C1 C6 174.16(14) .
C11 O1 C1 C2 -6.7(2) .
O1 C1 C2 C3 -179.16(15) .
C6 C1 C2 C3 -0.1(2) .
C31 O3 C3 C4 -8.3(2) .
C31 O3 C3 C2 171.76(14) .
C1 C2 C3 C4 0.6(3) .
C1 C2 C3 O3 -179.46(14) .
O3 C3 C4 C5 -179.70(15) .
C2 C3 C4 C5 0.2(3) .
C51 O5 C5 C6 172.95(15) .
C51 O5 C5 C4 -6.0(2) .
C3 C4 C5 O5 177.29(16) .
C3 C4 C5 C6 -1.6(3) .
O5 C5 C6 C1 -176.86(15) .
C4 C5 C6 C1 2.1(3) .
O1 C1 C6 C5 177.90(15) .
C2 C1 C6 C5 -1.3(3) .
C1 O1 C11 C13 -72.39(18) .
C16 N11 C12 C13 0.5(2) .
Zn1 N11 C12 C13 176.36(13) .
N11 C12 C13 C14 0.3(3) .
N11 C12 C13 C11 -177.39(15) .
O1 C11 C13 C12 -35.8(2) .
O1 C11 C13 C14 146.62(16) .
C12 C13 C14 C15 -0.4(3) .
C11 C13 C14 C15 177.26(16) .
C13 C14 C15 C16 -0.4(3) .
C12 N11 C16 C15 -1.3(2) .
Zn1 N11 C16 C15 -176.78(13) .
C14 C15 C16 N11 1.2(3) .
C3 O3 C31 C33 -179.03(13) .
C36 N31 C32 C33 -1.0(3) .
Zn1 N31 C32 C33 171.87(13) 1_465
N31 C32 C33 C34 -0.5(3) .
N31 C32 C33 C31 179.83(16) .
O3 C31 C33 C34 11.9(2) .
O3 C31 C33 C32 -168.45(15) .
C32 C33 C34 C35 1.2(3) .
C31 C33 C34 C35 -179.14(18) .
C33 C34 C35 C36 -0.5(3) .
C32 N31 C36 C35 1.8(3) .
Zn1 N31 C36 C35 -171.67(15) 1_465
C34 C35 C36 N31 -1.1(3) .
C5 O5 C51 C53 -163.06(15) .
C56 N51 C52 C53 0.5(3) .
N51 C52 C53 C54 -0.4(3) .
N51 C52 C53 C51 177.56(16) .
O5 C51 C53 C52 -77.4(2) .
O5 C51 C53 C54 100.46(19) .
C52 C53 C54 C55 -0.3(3) .
C51 C53 C54 C55 -178.26(18) .
C53 C54 C55 C56 0.8(3) .
C52 N51 C56 C55 0.1(3) .
C54 C55 C56 N51 -0.8(4) .
